data_4133566
loop_
_publ_author_name
'Grant, Lauren N.'
'Pinter, Balazs'
'Gu, Jun'
'Mindiola, Daniel J.'

_publ_section_title
;
 Molecular Zirconium Nitride Super Base from a Mononuclear Parent Imide.
;
_journal_issue 50
_journal_name_full 'Journal of the American Chemical Society'
_journal_page_first 17399
_journal_page_last 17403
_journal_paper_doi 10.1021/jacs.8b11198
_journal_volume 140
_journal_year 2018
_chemical_absolute_configuration ad
_chemical_formula_moiety 'C96 H140 Li2 N6 O2 P4 Zr2, 4(C7 H8)'
_chemical_formula_sum 'C124 H172 Li2 N6 O2 P4 Zr2'
_chemical_formula_weight 2098.87
_space_group_crystal_system tetragonal
_space_group_IT_number 94
_space_group_name_Hall 'P 4n 2n'
_space_group_name_H-M_alt 'P 42 21 2'
_atom_sites_solution_hydrogens geom
_atom_sites_solution_primary dual
_audit_creation_date 2018-05-10
_audit_creation_method
;
Olex2 1.2
(compiled 2018.04.26 svn.r3504 for OlexSys, GUI svn.r5492)
;
_cell_angle_alpha 90
_cell_angle_beta 90
_cell_angle_gamma 90
_cell_formula_units_Z 2
_cell_length_a 14.569(2)
_cell_length_b 14.569(2)
_cell_length_c 27.444(4)
_cell_measurement_reflns_used 9575
_cell_measurement_temperature 100(2)
_cell_measurement_theta_max 27.49
_cell_measurement_theta_min 2.63
_cell_volume 5825.1(14)
_computing_cell_refinement 'Bruker SAINT v8.34A'
_computing_data_collection 'Bruker APEX2 v2014.11-0'
_computing_data_reduction 'Bruker SAINT v8.34A'
_computing_molecular_graphics 'Olex2 (Dolomanov et al., 2009)'
_computing_publication_material 'Olex2 (Dolomanov et al., 2009)'
_computing_structure_refinement 'ShelXL (Sheldrick, 2015)'
_computing_structure_solution 'ShelXT (Sheldrick, 2015)'
_diffrn_ambient_temperature 100
_diffrn_measured_fraction_theta_full 1.000
_diffrn_measured_fraction_theta_max 0.999
_diffrn_measurement_device 'CCD area detector'
_diffrn_measurement_device_type 'Bruker APEXII'
_diffrn_measurement_method '\w and \f scans'
_diffrn_radiation_monochromator graphite
_diffrn_radiation_type MoK\a
_diffrn_radiation_wavelength 0.71073
_diffrn_reflns_av_R_equivalents 0.0468
_diffrn_reflns_av_unetI/netI 0.0199
_diffrn_reflns_Laue_measured_fraction_full 1.000
_diffrn_reflns_Laue_measured_fraction_max 0.999
_diffrn_reflns_limit_h_max 18
_diffrn_reflns_limit_h_min -17
_diffrn_reflns_limit_k_max 18
_diffrn_reflns_limit_k_min -18
_diffrn_reflns_limit_l_max 35
_diffrn_reflns_limit_l_min -35
_diffrn_reflns_number 100031
_diffrn_reflns_point_group_measured_fraction_full 1.000
_diffrn_reflns_point_group_measured_fraction_max 1.000
_diffrn_reflns_theta_full 25.242
_diffrn_reflns_theta_max 27.494
_diffrn_reflns_theta_min 1.484
_diffrn_source 'sealed tube'
_exptl_absorpt_coefficient_mu 0.285
_exptl_absorpt_correction_T_max 0.7456
_exptl_absorpt_correction_T_min 0.6978
_exptl_absorpt_correction_type multi-scan
_exptl_absorpt_process_details 'SADABS v2014/4'
_exptl_crystal_colour yellow
_exptl_crystal_density_diffrn 1.197
_exptl_crystal_description block
_exptl_crystal_F_000 2240
_exptl_crystal_size_max 0.27
_exptl_crystal_size_mid 0.17
_exptl_crystal_size_min 0.15
_refine_diff_density_max 0.305
_refine_diff_density_min -0.336
_refine_diff_density_rms 0.045
_refine_ls_abs_structure_details
;
 Flack x determined using 2489 quotients [(I+)-(I-)]/[(I+)+(I-)]
 (Parsons, Flack and Wagner, Acta Cryst. B69 (2013) 249-259).
;
_refine_ls_abs_structure_Flack -0.022(10)
_refine_ls_extinction_method none
_refine_ls_goodness_of_fit_ref 1.066
_refine_ls_hydrogen_treatment constr
_refine_ls_matrix_type full
_refine_ls_number_parameters 392
_refine_ls_number_reflns 6696
_refine_ls_number_restraints 166
_refine_ls_restrained_S_all 1.071
_refine_ls_R_factor_all 0.0315
_refine_ls_R_factor_gt 0.0280
_refine_ls_shift/su_max 0.000
_refine_ls_shift/su_mean 0.000
_refine_ls_structure_factor_coef Fsqd
_refine_ls_weighting_details 'w=1/[\s^2^(Fo^2^)+(0.0280P)^2^+2.8082P] where P=(Fo^2^+2Fc^2^)/3'
_refine_ls_weighting_scheme calc
_refine_ls_wR_factor_gt 0.0643
_refine_ls_wR_factor_ref 0.0659
_reflns_Friedel_coverage 0.737
_reflns_Friedel_fraction_full 1.000
_reflns_Friedel_fraction_max 1.000
_reflns_number_gt 6279
_reflns_number_total 6696
_reflns_threshold_expression 'I > 2\s(I)'
_cod_data_source_file ja8b11198_si_004.cif
_cod_data_source_block 9369
_cod_original_cell_volume 5825.1(19)
_cod_database_code 4133566
_shelx_shelxl_version_number 2017/1
_shelx_estimated_absorpt_t_max 0.958
_shelx_estimated_absorpt_t_min 0.927

loop_
_space_group_symop_operation_xyz
'x, y, z'
'-x, -y, z'
'-y+1/2, x+1/2, z+1/2'
'y+1/2, -x+1/2, z+1/2'
'-x+1/2, y+1/2, -z+1/2'
'x+1/2, -y+1/2, -z+1/2'
'y, x, -z'
'-y, -x, -z'

loop_
_atom_site_label
_atom_site_type_symbol
_atom_site_fract_x
_atom_site_fract_y
_atom_site_fract_z
_atom_site_U_iso_or_equiv
_atom_site_adp_type
_atom_site_occupancy
_atom_site_site_symmetry_order
_atom_site_calc_flag
_atom_site_refinement_flags_posn
_atom_site_refinement_flags_adp
_atom_site_refinement_flags_occupancy
_atom_site_disorder_assembly
_atom_site_disorder_group
Zr1 Zr 0.500000 0.500000 0.37530(2) 0.01162(7) Uani 1 2 d S T P . .
P1 P 0.32189(4) 0.57101(4) 0.36154(2) 0.01351(12) Uani 1 1 d . . . . .
O1 O 0.66119(11) 0.66119(11) 0.500000 0.0188(4) Uani 1 2 d S T P . .
N1 N 0.41224(13) 0.38830(13) 0.34134(7) 0.0140(4) Uani 1 1 d . . . . .
N2 N 0.500000 0.500000 0.44171(8) 0.0177(5) Uani 1 2 d S T P . .
C1 C 0.31772(16) 0.38157(16) 0.34505(8) 0.0138(4) Uani 1 1 d . . . . .
C2 C 0.26991(16) 0.29764(16) 0.33917(8) 0.0165(5) Uani 1 1 d . . . . .
H2 H 0.302455 0.244907 0.328394 0.020 Uiso 1 1 calc R . . . .
C3 C 0.17696(18) 0.29064(17) 0.34875(8) 0.0182(5) Uani 1 1 d . . . . .
H3 H 0.147723 0.232723 0.345291 0.022 Uiso 1 1 calc R . . . .
C4 C 0.12511(17) 0.36586(18) 0.36329(9) 0.0193(5) Uani 1 1 d . . . . .
C5 C 0.16964(16) 0.45029(16) 0.36597(8) 0.0173(5) Uani 1 1 d . . . . .
H5 H 0.134844 0.503136 0.374334 0.021 Uiso 1 1 calc R . . . .
C6 C 0.26379(16) 0.46040(16) 0.35680(8) 0.0138(4) Uani 1 1 d . . . . .
C7 C 0.02387(17) 0.3576(2) 0.37560(11) 0.0289(6) Uani 1 1 d . . . . .
H7a H -0.012773 0.383857 0.349089 0.043 Uiso 1 1 calc GR . . . .
H7b H 0.011139 0.390913 0.405880 0.043 Uiso 1 1 calc GR . . . .
H7c H 0.007873 0.292752 0.379766 0.043 Uiso 1 1 calc GR . . . .
C8 C 0.25504(17) 0.63515(17) 0.40814(9) 0.0192(5) Uani 1 1 d . . . . .
H8 H 0.188804 0.632333 0.398696 0.023 Uiso 1 1 calc R . . . .
C9 C 0.26499(19) 0.59000(18) 0.45816(9) 0.0247(6) Uani 1 1 d . . . . .
H9a H 0.237851 0.528470 0.457291 0.037 Uiso 1 1 calc GR . . . .
H9b H 0.233299 0.627255 0.482677 0.037 Uiso 1 1 calc GR . . . .
H9c H 0.330193 0.585328 0.466579 0.037 Uiso 1 1 calc GR . . . .
C10 C 0.28300(19) 0.73626(18) 0.41028(10) 0.0258(6) Uani 1 1 d . . . . .
H10a H 0.347380 0.740988 0.420323 0.039 Uiso 1 1 calc GR . . . .
H10b H 0.244149 0.768523 0.433869 0.039 Uiso 1 1 calc GR . . . .
H10c H 0.275395 0.764069 0.378015 0.039 Uiso 1 1 calc GR . . . .
C11 C 0.29418(16) 0.63291(16) 0.30407(9) 0.0173(5) Uani 1 1 d . . . . .
H11 H 0.327737 0.692765 0.304990 0.021 Uiso 1 1 calc R . . . .
C12 C 0.19282(18) 0.65473(19) 0.29626(10) 0.0254(6) Uani 1 1 d . . . . .
H12a H 0.157423 0.597529 0.295958 0.038 Uiso 1 1 calc GR . . . .
H12b H 0.185025 0.686494 0.265052 0.038 Uiso 1 1 calc GR . . . .
H12c H 0.170896 0.694173 0.322737 0.038 Uiso 1 1 calc GR . . . .
C13 C 0.33203(18) 0.57854(19) 0.26087(8) 0.0220(5) Uani 1 1 d . . . . .
H13a H 0.396617 0.563463 0.266820 0.033 Uiso 1 1 calc GR . . . .
H13b H 0.327014 0.615527 0.231166 0.033 Uiso 1 1 calc GR . . . .
H13c H 0.296710 0.521772 0.256942 0.033 Uiso 1 1 calc GR . . . .
C14 C 0.45820(15) 0.30706(16) 0.32478(8) 0.0146(5) Uani 1 1 d . . . . .
C15 C 0.48932(17) 0.24073(16) 0.35795(8) 0.0176(5) Uani 1 1 d . . . . .
C16 C 0.53801(19) 0.16433(18) 0.34122(9) 0.0221(5) Uani 1 1 d . . . . .
H16 H 0.559304 0.120208 0.364063 0.027 Uiso 1 1 calc R . . . .
C17 C 0.55610(18) 0.15127(17) 0.29176(10) 0.0226(5) Uani 1 1 d . . . . .
C18 C 0.52149(17) 0.21556(18) 0.25921(9) 0.0204(5) Uani 1 1 d . . . . .
H18 H 0.531658 0.206829 0.225335 0.024 Uiso 1 1 calc R . . . .
C19 C 0.47243(16) 0.29238(17) 0.27449(8) 0.0170(5) Uani 1 1 d . . . . .
C20 C 0.46689(19) 0.25012(18) 0.41173(9) 0.0233(5) Uani 1 1 d . . . . .
H20a H 0.400331 0.245804 0.416363 0.035 Uiso 1 1 calc GR . . . .
H20b H 0.488613 0.309731 0.423597 0.035 Uiso 1 1 calc GR . . . .
H20c H 0.497242 0.200884 0.429964 0.035 Uiso 1 1 calc GR . . . .
C21 C 0.6128(2) 0.0707(2) 0.27450(11) 0.0356(7) Uani 1 1 d . . . . .
H21a H 0.675874 0.077128 0.286471 0.053 Uiso 1 1 calc GR . . . .
H21b H 0.613106 0.069156 0.238804 0.053 Uiso 1 1 calc GR . . . .
H21c H 0.586272 0.013596 0.287048 0.053 Uiso 1 1 calc GR . . . .
C22 C 0.43302(19) 0.35771(18) 0.23734(9) 0.0222(5) Uani 1 1 d . . . . .
H22a H 0.365913 0.357635 0.239756 0.033 Uiso 1 1 calc GR . . . .
H22b H 0.451343 0.338196 0.204584 0.033 Uiso 1 1 calc GR . . . .
H22c H 0.456218 0.419761 0.243556 0.033 Uiso 1 1 calc GR . . . .
C23 C 0.65916(18) 0.74550(18) 0.52799(9) 0.0211(5) Uani 1 1 d . . . . .
H23a H 0.642048 0.732750 0.562238 0.025 Uiso 1 1 calc R . . . .
H23b H 0.613939 0.788867 0.514027 0.025 Uiso 1 1 calc R . . . .
C24 C 0.75508(18) 0.78559(18) 0.52538(9) 0.0243(6) Uani 1 1 d . . . . .
H24a H 0.795307 0.759845 0.551040 0.029 Uiso 1 1 calc R . . . .
H24b H 0.754039 0.853320 0.528219 0.029 Uiso 1 1 calc R . . . .
Li1 Li 0.5616(3) 0.5616(3) 0.500000 0.0193(11) Uani 1 2 d S T P . .
C32 C -0.0087(9) 0.4054(10) 0.5167(4) 0.087(4) Uani 0.492(11) 1 d D U . A 1
H32a H 0.008501 0.458103 0.536946 0.130 Uiso 0.492(11) 1 calc GR . . A 1
H32b H -0.070928 0.414266 0.504070 0.130 Uiso 0.492(11) 1 calc GR . . A 1
H32c H 0.034434 0.399831 0.489471 0.130 Uiso 0.492(11) 1 calc GR . . A 1
C33 C -0.0055(10) 0.3176(12) 0.5476(5) 0.064(3) Uani 0.492(11) 1 d D U . A 1
C34 C 0.0328(10) 0.3307(10) 0.5952(4) 0.051(3) Uani 0.492(11) 1 d D U . A 1
H34 H 0.053895 0.389402 0.605237 0.061 Uiso 0.492(11) 1 calc R . . A 1
C35 C 0.0385(12) 0.2561(13) 0.6262(5) 0.079(4) Uani 0.492(11) 1 d D U . A 1
H35 H 0.064905 0.266633 0.657375 0.095 Uiso 0.492(11) 1 calc R . . A 1
C36 C 0.0113(12) 0.1734(13) 0.6171(6) 0.089(4) Uani 0.492(11) 1 d D U . A 1
H36 H 0.014989 0.127269 0.641452 0.107 Uiso 0.492(11) 1 calc R . . A 1
C37 C -0.0255(15) 0.1514(16) 0.5682(8) 0.118(6) Uani 0.492(11) 1 d D U . A 1
H37 H -0.044536 0.091612 0.558811 0.142 Uiso 0.492(11) 1 calc R . . A 1
C38 C -0.0295(11) 0.2301(13) 0.5363(5) 0.073(3) Uani 0.492(11) 1 d D U . A 1
H38 H -0.051009 0.219613 0.504063 0.088 Uiso 0.492(11) 1 calc R . . A 1
C25 C 0.0154(12) 0.0905(11) 0.6190(5) 0.129(6) Uani 0.508(11) 1 d D U . A 2
H25a H -0.039276 0.051850 0.615454 0.193 Uiso 0.508(11) 1 calc GR . . A 2
H25b H 0.022770 0.107989 0.653234 0.193 Uiso 0.508(11) 1 calc GR . . A 2
H25c H 0.069610 0.056400 0.608156 0.193 Uiso 0.508(11) 1 calc GR . . A 2
C26 C 0.0047(10) 0.1738(11) 0.5890(7) 0.083(4) Uani 0.508(11) 1 d D U . A 2
C27 C -0.0341(10) 0.1661(13) 0.5421(5) 0.081(4) Uani 0.508(11) 1 d D U . A 2
H27 H -0.053417 0.107784 0.530486 0.098 Uiso 0.508(11) 1 calc R . . A 2
C28 C -0.0447(11) 0.2447(13) 0.5121(7) 0.099(4) Uani 0.508(11) 1 d D U . A 2
H28 H -0.070724 0.234462 0.480870 0.119 Uiso 0.508(11) 1 calc R . . A 2
C29 C -0.0219(13) 0.3332(17) 0.5228(7) 0.107(5) Uani 0.508(11) 1 d D U . A 2
H29 H -0.030772 0.383378 0.501238 0.128 Uiso 0.508(11) 1 calc R . . A 2
C30 C 0.0174(12) 0.3416(14) 0.5708(8) 0.102(6) Uani 0.508(11) 1 d D U . A 2
H30 H 0.038238 0.399723 0.581894 0.122 Uiso 0.508(11) 1 calc R . . A 2
C31 C 0.0253(11) 0.2635(14) 0.6019(6) 0.088(4) Uani 0.508(11) 1 d D U . A 2
H31 H 0.046331 0.273906 0.634237 0.105 Uiso 0.508(11) 1 calc R . . A 2

loop_
_atom_site_aniso_label
_atom_site_aniso_U_11
_atom_site_aniso_U_22
_atom_site_aniso_U_33
_atom_site_aniso_U_23
_atom_site_aniso_U_13
_atom_site_aniso_U_12
Zr1 0.01095(14) 0.01460(15) 0.00930(12) 0.000 0.000 0.00094(11)
P1 0.0118(3) 0.0142(3) 0.0146(2) -0.0007(2) -0.0021(2) 0.0019(2)
O1 0.0207(7) 0.0207(7) 0.0151(10) -0.0005(8) 0.0005(8) -0.0021(9)
N1 0.0124(9) 0.0152(10) 0.0143(8) -0.0037(7) 0.0016(7) 0.0017(8)
N2 0.0168(14) 0.0226(14) 0.0136(11) 0.000 0.000 0.0001(12)
C1 0.0154(11) 0.0176(11) 0.0083(9) 0.0001(8) -0.0011(8) -0.0002(9)
C2 0.0199(12) 0.0158(11) 0.0139(10) -0.0040(8) -0.0006(8) -0.0004(10)
C3 0.0200(12) 0.0189(12) 0.0157(11) 0.0007(9) -0.0030(9) -0.0045(10)
C4 0.0139(11) 0.0262(13) 0.0176(11) -0.0005(10) -0.0028(9) -0.0019(9)
C5 0.0148(11) 0.0207(12) 0.0163(11) -0.0008(9) -0.0022(9) 0.0033(9)
C6 0.0142(11) 0.0146(10) 0.0127(10) -0.0003(8) -0.0039(9) 0.0004(9)
C7 0.0157(13) 0.0324(14) 0.0385(15) -0.0055(13) 0.0013(11) -0.0034(10)
C8 0.0163(12) 0.0199(12) 0.0214(11) -0.0049(10) 0.0014(9) 0.0049(10)
C9 0.0322(15) 0.0219(13) 0.0199(12) -0.0044(10) 0.0052(11) 0.0032(11)
C10 0.0284(15) 0.0189(13) 0.0301(13) -0.0048(10) 0.0020(11) 0.0041(11)
C11 0.0161(11) 0.0155(11) 0.0202(12) 0.0045(9) -0.0036(9) 0.0001(9)
C12 0.0207(13) 0.0288(15) 0.0267(13) 0.0057(11) -0.0067(10) 0.0033(11)
C13 0.0229(13) 0.0264(14) 0.0166(11) 0.0030(10) -0.0020(10) -0.0036(10)
C14 0.0118(10) 0.0134(11) 0.0185(11) -0.0035(9) 0.0028(8) -0.0002(8)
C15 0.0161(12) 0.0181(11) 0.0187(10) -0.0018(9) 0.0057(10) 0.0025(10)
C16 0.0254(13) 0.0165(12) 0.0244(12) -0.0005(10) 0.0070(10) 0.0046(10)
C17 0.0213(13) 0.0175(13) 0.0292(13) -0.0075(10) 0.0094(10) -0.0006(10)
C18 0.0191(14) 0.0234(13) 0.0185(11) -0.0081(9) 0.0058(9) -0.0037(9)
C19 0.0148(11) 0.0188(12) 0.0175(11) -0.0040(9) 0.0031(8) -0.0052(9)
C20 0.0284(13) 0.0240(13) 0.0174(11) 0.0026(10) 0.0060(10) 0.0073(11)
C21 0.0425(18) 0.0253(15) 0.0390(16) -0.0069(13) 0.0165(14) 0.0096(13)
C22 0.0247(13) 0.0267(14) 0.0152(11) -0.0032(10) -0.0002(10) -0.0013(11)
C23 0.0243(13) 0.0233(13) 0.0158(11) -0.0019(10) 0.0000(9) 0.0026(10)
C24 0.0289(14) 0.0221(13) 0.0217(12) -0.0017(10) -0.0041(10) -0.0019(12)
Li1 0.0234(17) 0.0234(17) 0.011(2) 0.0011(17) -0.0011(17) 0.007(2)
C32 0.064(7) 0.115(9) 0.080(6) 0.009(7) 0.022(6) 0.024(8)
C33 0.027(6) 0.104(8) 0.060(7) -0.018(6) 0.014(6) 0.009(6)
C34 0.025(4) 0.068(7) 0.060(6) -0.009(5) 0.007(5) 0.007(4)
C35 0.052(6) 0.105(8) 0.081(9) 0.009(7) 0.007(7) 0.025(6)
C36 0.088(9) 0.097(8) 0.082(8) 0.014(8) 0.003(9) 0.022(8)
C37 0.100(14) 0.128(11) 0.127(14) 0.002(10) -0.034(13) 0.009(10)
C38 0.047(6) 0.105(9) 0.068(7) -0.011(7) -0.005(6) 0.005(7)
C25 0.160(15) 0.114(10) 0.112(10) 0.004(8) -0.019(10) -0.026(10)
C26 0.040(7) 0.105(8) 0.102(9) -0.014(8) 0.023(8) -0.013(6)
C27 0.052(6) 0.105(9) 0.088(8) -0.008(7) 0.023(6) -0.006(7)
C28 0.051(8) 0.129(10) 0.116(11) 0.001(9) 0.038(8) 0.012(7)
C29 0.072(11) 0.129(10) 0.118(12) -0.001(12) 0.049(10) 0.009(9)
C30 0.057(14) 0.102(10) 0.146(18) -0.014(10) 0.042(13) 0.012(8)
C31 0.053(9) 0.104(9) 0.106(11) -0.019(8) 0.033(8) -0.001(7)

loop_
_atom_type_symbol
_atom_type_description
_atom_type_scat_dispersion_real
_atom_type_scat_dispersion_imag
_atom_type_scat_source
C C 0.0033 0.0016 'International Tables Vol C Tables 4.2.6.8 and 6.1.1.4'
H H 0.0000 0.0000 'International Tables Vol C Tables 4.2.6.8 and 6.1.1.4'
Li Li -0.0003 0.0001 'International Tables Vol C Tables 4.2.6.8 and 6.1.1.4'
N N 0.0061 0.0033 'International Tables Vol C Tables 4.2.6.8 and 6.1.1.4'
O O 0.0106 0.0060 'International Tables Vol C Tables 4.2.6.8 and 6.1.1.4'
P P 0.1023 0.0942 'International Tables Vol C Tables 4.2.6.8 and 6.1.1.4'
Zr Zr -2.9673 0.5597 'International Tables Vol C Tables 4.2.6.8 and 6.1.1.4'

loop_
_geom_angle_atom_site_label_1
_geom_angle_atom_site_label_2
_geom_angle_atom_site_label_3
_geom_angle
_geom_angle_site_symmetry_1
_geom_angle_site_symmetry_3
P1 Zr1 P1 164.61(3) 2_665 .
N1 Zr1 P1 101.56(5) 2_665 .
N1 Zr1 P1 71.92(5) . .
N1 Zr1 P1 101.56(5) . 2_665
N1 Zr1 P1 71.92(5) 2_665 2_665
N1 Zr1 N1 131.51(10) . 2_665
N2 Zr1 P1 97.696(13) . 2_665
N2 Zr1 P1 97.697(13) . .
N2 Zr1 N1 114.25(5) . 2_665
N2 Zr1 N1 114.25(5) . .
C6 P1 Zr1 96.46(8) . .
C6 P1 C8 104.47(11) . .
C6 P1 C11 105.48(11) . .
C8 P1 Zr1 125.07(8) . .
C8 P1 C11 103.04(11) . .
C11 P1 Zr1 119.41(8) . .
C23 O1 C23 108.4(2) . 7_556
C23 O1 Li1 125.80(12) 7_556 .
C23 O1 Li1 125.80(12) . .
C1 N1 Zr1 125.52(15) . .
C1 N1 C14 115.43(19) . .
C14 N1 Zr1 117.32(14) . .
Zr1 N2 Li1 141.56(14) . 2_665
Zr1 N2 Li1 141.56(14) . .
Zr1 N2 Li1 141.56(14) . 8_666
Li1 N2 Li1 76.9(3) . 8_666
Li1 N2 Li1 0.0(4) 2_665 8_666
Li1 N2 Li1 76.9(3) . 2_665
N1 C1 C2 122.8(2) . .
N1 C1 C6 120.4(2) . .
C2 C1 C6 116.7(2) . .
C3 C2 C1 121.6(2) . .
C2 C3 C4 121.9(2) . .
C3 C4 C5 117.3(2) . .
C3 C4 C7 122.0(2) . .
C5 C4 C7 120.7(2) . .
C4 C5 C6 122.6(2) . .
C1 C6 P1 118.10(17) . .
C5 C6 P1 122.25(18) . .
C5 C6 C1 119.6(2) . .
C9 C8 P1 110.58(16) . .
C9 C8 C10 110.8(2) . .
C10 C8 P1 111.77(17) . .
C12 C11 P1 115.47(17) . .
C12 C11 C13 110.4(2) . .
C13 C11 P1 109.14(16) . .
C15 C14 N1 120.9(2) . .
C15 C14 C19 118.9(2) . .
C19 C14 N1 120.2(2) . .
C14 C15 C20 120.0(2) . .
C16 C15 C14 120.0(2) . .
C16 C15 C20 120.0(2) . .
C17 C16 C15 121.6(2) . .
C16 C17 C21 120.9(2) . .
C18 C17 C16 117.7(2) . .
C18 C17 C21 121.4(2) . .
C17 C18 C19 122.3(2) . .
C14 C19 C22 120.6(2) . .
C18 C19 C14 119.4(2) . .
C18 C19 C22 119.9(2) . .
O1 C23 C24 106.4(2) . .
C23 C24 C24 101.49(15) . 7_556
N2 Li1 O1 128.44(13) 7_556 .
N2 Li1 O1 128.44(13) . .
N2 Li1 N2 103.1(3) 7_556 .
C34 C33 C32 113.8(14) . .
C38 C33 C32 130.4(13) . .
C38 C33 C34 115.7(13) . .
C35 C34 C33 118.7(14) . .
C36 C35 C34 126.5(14) . .
C35 C36 C37 119.3(16) . .
C38 C37 C36 113.1(18) . .
C33 C38 C37 126.6(13) . .
C27 C26 C25 119.1(15) . .
C31 C26 C25 127.6(17) . .
C31 C26 C27 113.2(16) . .
C26 C27 C28 120.6(16) . .
C29 C28 C27 127.7(17) . .
C28 C29 C30 111.9(19) . .
C31 C30 C29 121(2) . .
C26 C31 C30 125.5(16) . .

loop_
_geom_bond_atom_site_label_1
_geom_bond_atom_site_label_2
_geom_bond_distance
_geom_bond_site_symmetry_2
Zr1 P1 2.8188(7) 2_665
Zr1 P1 2.8189(7) .
Zr1 N1 2.2697(19) 2_665
Zr1 N1 2.2697(19) .
Zr1 N2 1.822(2) .
P1 C6 1.825(2) .
P1 C8 1.859(2) .
P1 C11 1.861(2) .
O1 C23 1.449(3) .
O1 C23 1.449(3) 7_556
O1 Li1 2.051(6) .
N1 C1 1.384(3) .
N1 C14 1.434(3) .
N2 Li1 2.043(4) .
N2 Li1 2.043(4) 2_665
N2 Li1 2.043(4) 8_666
C1 C2 1.416(3) .
C1 C6 1.428(3) .
C2 C3 1.383(3) .
C3 C4 1.390(4) .
C4 C5 1.392(3) .
C4 C7 1.518(3) .
C5 C6 1.402(3) .
C8 C9 1.529(3) .
C8 C10 1.530(4) .
C11 C12 1.526(3) .
C11 C13 1.529(3) .
C14 C15 1.403(3) .
C14 C19 1.412(3) .
C15 C16 1.398(3) .
C15 C20 1.518(3) .
C16 C17 1.396(4) .
C17 C18 1.389(4) .
C17 C21 1.512(4) .
C18 C19 1.393(3) .
C19 C22 1.508(4) .
C23 C24 1.516(4) .
C24 C24 1.528(5) 7_556
C32 C33 1.53(2) .
C33 C34 1.434(16) .
C33 C38 1.36(2) .
C34 C35 1.384(19) .
C35 C36 1.29(2) .
C36 C37 1.48(2) .
C37 C38 1.45(2) .
C25 C26 1.47(2) .
C26 C27 1.41(2) .
C26 C31 1.39(2) .
C27 C28 1.42(2) .
C28 C29 1.36(3) .
C29 C30 1.44(2) .
C30 C31 1.43(2) .
